data_4312759
loop_
_publ_author_name
'Jos\'e Carranza'
'Conor Brennan'
'Jorunn Sletten'
'Juan Modesto Clemente-Juan'
'Francesc Lloret'
'Miguel Julve'

_publ_section_title
;
 Crystal Structures and Magnetic Properties of
 2,3,5,6-Tetrakis(2-pyridyl)pyrazine (tppz)-Containing Copper(II)
 Complexes
;
_journal_name_full 'Inorganic Chemistry'
_journal_page_first 8716
_journal_page_last 8727
_journal_paper_doi 10.1021/ic030244v
_journal_volume 42
_journal_year 2003
_chemical_formula_sum 'C24 H16.67 Cu N12 O0.33'
_chemical_formula_weight 542.06
_chemical_name_systematic
;
   ?
;
_space_group_IT_number 2
_symmetry_cell_setting triclinic
_symmetry_space_group_name_Hall '-P 1'
_symmetry_space_group_name_H-M 'P -1'
_atom_sites_solution_hydrogens geom
_atom_sites_solution_primary direct
_atom_sites_solution_secondary difmap
_audit_creation_method SHELXL-97
_cell_angle_alpha 81.015(3)
_cell_angle_beta 70.970(3)
_cell_angle_gamma 88.979(4)
_cell_formula_units_Z 2
_cell_length_a 10.3624(12)
_cell_length_b 10.3730(11)
_cell_length_c 11.3654(13)
_cell_measurement_reflns_used 1405
_cell_measurement_temperature 153(2)
_cell_measurement_theta_max 23.0
_cell_measurement_theta_min 2.3
_cell_volume 1140.0(2)
_computing_cell_refinement 'SAINT, version 6.02a'
_computing_data_collection 'SMART, version 5.054'
_computing_data_reduction 'SAINT, version 6.02a'
_computing_molecular_graphics 'XP, version 5.1'
_computing_structure_refinement 'SHELXL-97 (Sheldrick, 1997), SHELXTL/PC, version 6.12'
_computing_structure_solution 'SHELXS-97 (Sheldrick, 1990)'
_diffrn_ambient_temperature 153(2)
_diffrn_measured_fraction_theta_full 0.997
_diffrn_measured_fraction_theta_max 0.997
_diffrn_measurement_device_type '2K SMART CCD'
_diffrn_measurement_method 'omega scan'
_diffrn_radiation_monochromator graphite
_diffrn_radiation_source 'fine-focus sealed tube'
_diffrn_radiation_type MoK\a
_diffrn_radiation_wavelength 0.71073
_diffrn_reflns_av_R_equivalents 0.0786
_diffrn_reflns_av_sigmaI/netI 0.1406
_diffrn_reflns_limit_h_max 11
_diffrn_reflns_limit_h_min -11
_diffrn_reflns_limit_k_max 11
_diffrn_reflns_limit_k_min -9
_diffrn_reflns_limit_l_max 12
_diffrn_reflns_limit_l_min -12
_diffrn_reflns_number 5939
_diffrn_reflns_theta_full 23.01
_diffrn_reflns_theta_max 23.01
_diffrn_reflns_theta_min 1.92
_diffrn_standards_decay_% 0
_diffrn_standards_number '50 first frames remeasured at end of experiment'
_exptl_absorpt_coefficient_mu 1.002
_exptl_absorpt_correction_type 'no correction'
_exptl_crystal_colour 'light brown'
_exptl_crystal_density_diffrn 1.579
_exptl_crystal_density_method 'not measured'
_exptl_crystal_description plate
_exptl_crystal_F_000 553
_exptl_crystal_size_max 0.10
_exptl_crystal_size_mid 0.07
_exptl_crystal_size_min 0.04
_refine_diff_density_max 0.353
_refine_diff_density_min -0.362
_refine_diff_density_rms 0.087
_refine_ls_extinction_method none
_refine_ls_goodness_of_fit_ref 0.944
_refine_ls_hydrogen_treatment mixed
_refine_ls_matrix_type full
_refine_ls_number_parameters 343
_refine_ls_number_reflns 3177
_refine_ls_number_restraints 0
_refine_ls_restrained_S_all 0.944
_refine_ls_R_factor_all 0.1110
_refine_ls_R_factor_gt 0.0538
_refine_ls_shift/su_max 0.000
_refine_ls_shift/su_mean 0.000
_refine_ls_structure_factor_coef Fsqd
_refine_ls_weighting_details 'calc w=1/[\s^2^(Fo^2^)+(0.0203P)^2^+0.0000P] where P=(Fo^2^+2Fc^2^)/3'
_refine_ls_weighting_scheme calc
_refine_ls_wR_factor_gt 0.0777
_refine_ls_wR_factor_ref 0.0919
_reflns_number_gt 1934
_reflns_number_total 3177
_reflns_threshold_expression >2sigma(I)
_cod_data_source_file ic030244v_si1_4.cif
_cod_data_source_block 33jc
_cod_database_code 4312759

loop_
_symmetry_equiv_pos_as_xyz
'x, y, z'
'-x, -y, -z'

loop_
_atom_site_label
_atom_site_type_symbol
_atom_site_fract_x
_atom_site_fract_y
_atom_site_fract_z
_atom_site_U_iso_or_equiv
_atom_site_adp_type
_atom_site_occupancy
_atom_site_symmetry_multiplicity
_atom_site_calc_flag
_atom_site_refinement_flags
_atom_site_disorder_assembly
_atom_site_disorder_group
Cu1 Cu 0.12164(7) 0.37218(7) 0.41605(7) 0.0221(2) Uani 1 1 d . . .
O1 O 0.4762(17) 0.1050(17) 0.4074(17) 0.115(7) Uani 0.33 1 d P . .
N1 N 0.2351(4) 0.5330(4) 0.4046(4) 0.0182(11) Uani 1 1 d . . .
N2 N -0.0339(4) 0.2685(4) 0.3950(4) 0.0227(12) Uani 1 1 d . . .
N3 N -0.3016(5) 0.4743(4) 0.2291(4) 0.0257(12) Uani 1 1 d . . .
N4 N 0.3371(5) 0.7843(5) 0.0066(4) 0.0345(14) Uani 1 1 d . . .
N5 N 0.0801(4) 0.4902(4) 0.2801(4) 0.0181(12) Uani 1 1 d . . .
N6 N 0.0104(4) 0.6597(4) 0.1067(4) 0.0201(12) Uani 1 1 d . . .
N7 N 0.2851(5) 0.2652(5) 0.3094(5) 0.0369(15) Uani 1 1 d . . .
N8 N 0.2612(5) 0.1625(6) 0.2899(5) 0.0430(16) Uani 1 1 d . . .
N9 N 0.2404(7) 0.0598(6) 0.2690(6) 0.085(3) Uani 1 1 d . . .
N10 N 0.0994(5) 0.2875(4) 0.5870(4) 0.0263(13) Uani 1 1 d . . .
N11 N 0.1919(6) 0.2481(4) 0.6234(5) 0.0307(14) Uani 1 1 d . . .
N12 N 0.2777(6) 0.2091(5) 0.6629(5) 0.0485(17) Uani 1 1 d . . .
C1 C 0.3072(5) 0.5497(5) 0.4790(5) 0.0244(15) Uani 1 1 d . . .
H1 H 0.3064 0.4804 0.5446 0.029 Uiso 1 1 calc R . .
C2 C 0.3840(5) 0.6632(6) 0.4663(5) 0.0247(16) Uani 1 1 d . . .
H2 H 0.4374 0.6698 0.5192 0.030 Uiso 1 1 calc R . .
C3 C 0.3798(6) 0.7659(6) 0.3740(5) 0.0293(16) Uani 1 1 d . . .
H3 H 0.4281 0.8460 0.3641 0.035 Uiso 1 1 calc R . .
C4 C 0.3047(5) 0.7506(5) 0.2971(5) 0.0206(15) Uani 1 1 d . . .
H4 H 0.3007 0.8207 0.2339 0.025 Uiso 1 1 calc R . .
C5 C 0.2349(5) 0.6336(5) 0.3109(5) 0.0153(13) Uani 1 1 d . . .
C6 C -0.0745(5) 0.1470(5) 0.4527(5) 0.0268(15) Uani 1 1 d . . .
H6 H -0.0503 0.1140 0.5252 0.032 Uiso 1 1 calc R . .
C7 C -0.1506(6) 0.0666(5) 0.4111(6) 0.0281(16) Uani 1 1 d . . .
H7 H -0.1808 -0.0186 0.4557 0.034 Uiso 1 1 calc R . .
C8 C -0.1810(6) 0.1140(6) 0.3033(6) 0.0296(16) Uani 1 1 d . . .
H8 H -0.2294 0.0601 0.2704 0.036 Uiso 1 1 calc R . .
C9 C -0.1406(5) 0.2406(5) 0.2432(5) 0.0240(15) Uani 1 1 d . . .
H9 H -0.1612 0.2751 0.1692 0.029 Uiso 1 1 calc R . .
C10 C -0.0687(5) 0.3161(5) 0.2942(5) 0.0184(14) Uani 1 1 d . . .
C11 C -0.4241(6) 0.4756(5) 0.2124(6) 0.0291(16) Uani 1 1 d . . .
H11 H -0.4966 0.4228 0.2735 0.035 Uiso 1 1 calc R . .
C12 C -0.4501(6) 0.5495(6) 0.1118(6) 0.0318(17) Uani 1 1 d . . .
H12 H -0.5397 0.5516 0.1063 0.038 Uiso 1 1 calc R . .
C13 C -0.3434(6) 0.6208(5) 0.0186(6) 0.0339(17) Uani 1 1 d . . .
H13 H -0.3576 0.6699 -0.0538 0.041 Uiso 1 1 calc R . .
C14 C -0.2156(6) 0.6192(5) 0.0325(5) 0.0259(15) Uani 1 1 d . . .
H14 H -0.1405 0.6678 -0.0296 0.031 Uiso 1 1 calc R . .
C15 C -0.1994(6) 0.5451(5) 0.1392(5) 0.0217(14) Uani 1 1 d . . .
C16 C 0.4122(7) 0.8894(7) -0.0676(6) 0.047(2) Uani 1 1 d . . .
H16 H 0.5070 0.8802 -0.1084 0.056 Uiso 1 1 calc R . .
C17 C 0.3565(7) 1.0105(7) -0.0868(6) 0.047(2) Uani 1 1 d . . .
H17 H 0.4133 1.0821 -0.1394 0.056 Uiso 1 1 calc R . .
C18 C 0.2218(7) 1.0269(6) -0.0308(6) 0.0443(19) Uani 1 1 d . . .
H18 H 0.1830 1.1093 -0.0438 0.053 Uiso 1 1 calc R . .
C19 C 0.1418(6) 0.9212(5) 0.0455(5) 0.0324(17) Uani 1 1 d . . .
H19 H 0.0471 0.9296 0.0872 0.039 Uiso 1 1 calc R . .
C20 C 0.2026(6) 0.8038(5) 0.0598(5) 0.0198(14) Uani 1 1 d . . .
C21 C 0.1471(5) 0.6054(5) 0.2381(5) 0.0179(14) Uani 1 1 d . . .
C22 C -0.0217(5) 0.4538(5) 0.2421(5) 0.0183(14) Uani 1 1 d . . .
C23 C -0.0672(5) 0.5502(5) 0.1627(5) 0.0175(14) Uani 1 1 d . . .
C24 C 0.1192(5) 0.6855(5) 0.1374(5) 0.0181(14) Uani 1 1 d . . .

loop_
_atom_site_aniso_label
_atom_site_aniso_U_11
_atom_site_aniso_U_22
_atom_site_aniso_U_33
_atom_site_aniso_U_23
_atom_site_aniso_U_13
_atom_site_aniso_U_12
Cu1 0.0237(4) 0.0207(4) 0.0225(4) -0.0030(3) -0.0084(4) -0.0005(3)
O1 0.087(13) 0.118(15) 0.137(17) -0.034(13) -0.024(13) -0.046(12)
N1 0.019(3) 0.023(3) 0.014(3) -0.003(2) -0.009(2) 0.002(2)
N2 0.025(3) 0.019(3) 0.023(3) 0.000(2) -0.008(3) 0.001(2)
N3 0.022(3) 0.035(3) 0.018(3) -0.006(2) -0.003(3) -0.004(3)
N4 0.030(3) 0.040(4) 0.024(3) 0.003(3) 0.000(3) -0.004(3)
N5 0.017(3) 0.025(3) 0.013(3) -0.006(2) -0.003(2) 0.002(2)
N6 0.018(3) 0.022(3) 0.021(3) -0.001(2) -0.008(2) -0.002(2)
N7 0.035(3) 0.023(3) 0.051(4) -0.021(3) -0.005(3) 0.003(3)
N8 0.046(4) 0.036(4) 0.030(4) -0.001(3) 0.008(3) 0.013(3)
N9 0.109(6) 0.036(4) 0.083(5) -0.029(4) 0.017(4) -0.004(4)
N10 0.028(3) 0.023(3) 0.028(3) -0.001(2) -0.011(3) 0.006(3)
N11 0.042(4) 0.018(3) 0.031(4) 0.000(3) -0.012(3) -0.009(3)
N12 0.052(4) 0.041(4) 0.065(4) 0.009(3) -0.044(4) -0.003(3)
C1 0.026(4) 0.024(4) 0.022(4) -0.002(3) -0.006(3) 0.005(3)
C2 0.019(4) 0.032(4) 0.028(4) -0.017(3) -0.008(3) 0.000(3)
C3 0.030(4) 0.030(4) 0.031(4) -0.009(3) -0.011(3) -0.008(3)
C4 0.021(3) 0.021(4) 0.017(4) -0.001(3) -0.002(3) 0.000(3)
C5 0.017(3) 0.017(3) 0.014(3) -0.007(3) -0.006(3) 0.003(3)
C6 0.030(4) 0.022(4) 0.022(4) 0.006(3) -0.005(3) 0.003(3)
C7 0.029(4) 0.015(4) 0.040(4) -0.001(3) -0.012(3) -0.004(3)
C8 0.032(4) 0.025(4) 0.035(4) -0.016(3) -0.010(3) -0.001(3)
C9 0.030(4) 0.022(4) 0.021(4) -0.003(3) -0.009(3) -0.003(3)
C10 0.015(3) 0.023(4) 0.013(3) -0.007(3) 0.004(3) -0.001(3)
C11 0.025(4) 0.037(4) 0.029(4) -0.010(3) -0.011(3) 0.001(3)
C12 0.019(4) 0.045(4) 0.039(4) -0.020(4) -0.013(4) 0.011(3)
C13 0.046(5) 0.036(4) 0.025(4) -0.004(3) -0.020(4) 0.011(4)
C14 0.022(4) 0.033(4) 0.027(4) -0.007(3) -0.013(3) 0.004(3)
C15 0.024(4) 0.024(4) 0.020(4) -0.011(3) -0.009(3) 0.004(3)
C16 0.030(4) 0.073(6) 0.028(4) 0.009(4) -0.004(4) -0.016(4)
C17 0.047(5) 0.045(5) 0.046(5) 0.017(4) -0.020(4) -0.030(4)
C18 0.051(5) 0.026(4) 0.062(5) 0.003(4) -0.031(5) -0.006(4)
C19 0.036(4) 0.020(4) 0.041(4) 0.005(3) -0.015(4) -0.009(3)
C20 0.025(4) 0.019(4) 0.016(3) 0.002(3) -0.010(3) -0.002(3)
C21 0.014(3) 0.018(4) 0.017(3) 0.000(3) -0.001(3) -0.002(3)
C22 0.016(3) 0.022(4) 0.016(3) -0.004(3) -0.004(3) 0.003(3)
C23 0.017(3) 0.026(4) 0.013(3) -0.012(3) -0.006(3) 0.005(3)
C24 0.012(3) 0.025(4) 0.017(4) -0.004(3) -0.004(3) 0.005(3)

loop_
_atom_type_symbol
_atom_type_description
_atom_type_scat_dispersion_real
_atom_type_scat_dispersion_imag
_atom_type_scat_source
C C 0.0033 0.0016 'International Tables Vol C Tables 4.2.6.8 and 6.1.1.4'
H H 0.0000 0.0000 'International Tables Vol C Tables 4.2.6.8 and 6.1.1.4'
N N 0.0061 0.0033 'International Tables Vol C Tables 4.2.6.8 and 6.1.1.4'
O O 0.0106 0.0060 'International Tables Vol C Tables 4.2.6.8 and 6.1.1.4'
Cu Cu 0.3201 1.2651 'International Tables Vol C Tables 4.2.6.8 and 6.1.1.4'

loop_
_geom_angle_atom_site_label_1
_geom_angle_atom_site_label_2
_geom_angle_atom_site_label_3
_geom_angle
_geom_angle_site_symmetry_1
_geom_angle_site_symmetry_3
_geom_angle_publ_flag
N10 Cu1 N5 157.63(18) . . ?
N10 Cu1 N1 100.80(18) . . ?
N5 Cu1 N1 79.17(18) . . ?
N10 Cu1 N2 95.96(19) . . ?
N5 Cu1 N2 78.91(18) . . ?
N1 Cu1 N2 156.21(18) . . ?
N10 Cu1 N7 101.1(2) . . ?
N5 Cu1 N7 101.15(19) . . ?
N1 Cu1 N7 96.68(17) . . ?
N2 Cu1 N7 96.53(17) . . ?
C1 N1 C5 118.1(5) . . ?
C1 N1 Cu1 126.4(4) . . ?
C5 N1 Cu1 115.5(4) . . ?
C10 N2 C6 119.0(5) . . ?
C10 N2 Cu1 114.3(4) . . ?
C6 N2 Cu1 124.5(4) . . ?
C15 N3 C11 117.3(5) . . ?
C16 N4 C20 115.5(5) . . ?
C21 N5 C22 123.7(5) . . ?
C21 N5 Cu1 118.3(4) . . ?
C22 N5 Cu1 117.8(4) . . ?
C24 N6 C23 120.6(5) . . ?
N8 N7 Cu1 119.2(4) . . ?
N9 N8 N7 178.5(7) . . ?
N11 N10 Cu1 124.4(4) . . ?
N12 N11 N10 177.5(6) . . ?
N1 C1 C2 123.8(5) . . ?
N1 C1 H1 118.1 . . ?
C2 C1 H1 118.1 . . ?
C3 C2 C1 117.7(6) . . ?
C3 C2 H2 121.1 . . ?
C1 C2 H2 121.1 . . ?
C4 C3 C2 119.1(5) . . ?
C4 C3 H3 120.4 . . ?
C2 C3 H3 120.4 . . ?
C3 C4 C5 120.5(5) . . ?
C3 C4 H4 119.7 . . ?
C5 C4 H4 119.7 . . ?
N1 C5 C4 120.6(5) . . ?
N1 C5 C21 113.0(5) . . ?
C4 C5 C21 126.2(5) . . ?
N2 C6 C7 122.7(6) . . ?
N2 C6 H6 118.6 . . ?
C7 C6 H6 118.6 . . ?
C8 C7 C6 118.1(5) . . ?
C8 C7 H7 121.0 . . ?
C6 C7 H7 121.0 . . ?
C7 C8 C9 119.7(5) . . ?
C7 C8 H8 120.2 . . ?
C9 C8 H8 120.2 . . ?
C8 C9 C10 118.3(5) . . ?
C8 C9 H9 120.8 . . ?
C10 C9 H9 120.8 . . ?
N2 C10 C9 122.1(5) . . ?
N2 C10 C22 113.5(5) . . ?
C9 C10 C22 124.4(5) . . ?
N3 C11 C12 123.4(6) . . ?
N3 C11 H11 118.3 . . ?
C12 C11 H11 118.3 . . ?
C11 C12 C13 118.8(6) . . ?
C11 C12 H12 120.6 . . ?
C13 C12 H12 120.6 . . ?
C12 C13 C14 118.8(6) . . ?
C12 C13 H13 120.6 . . ?
C14 C13 H13 120.6 . . ?
C13 C14 C15 118.6(6) . . ?
C13 C14 H14 120.7 . . ?
C15 C14 H14 120.7 . . ?
N3 C15 C14 123.0(5) . . ?
N3 C15 C23 116.8(5) . . ?
C14 C15 C23 120.0(5) . . ?
N4 C16 C17 122.6(6) . . ?
N4 C16 H16 118.7 . . ?
C17 C16 H16 118.7 . . ?
C18 C17 C16 120.2(6) . . ?
C18 C17 H17 119.9 . . ?
C16 C17 H17 119.9 . . ?
C17 C18 C19 118.7(6) . . ?
C17 C18 H18 120.7 . . ?
C19 C18 H18 120.7 . . ?
C20 C19 C18 118.3(6) . . ?
C20 C19 H19 120.8 . . ?
C18 C19 H19 120.8 . . ?
N4 C20 C19 124.6(5) . . ?
N4 C20 C24 115.1(5) . . ?
C19 C20 C24 120.3(5) . . ?
N5 C21 C24 117.0(5) . . ?
N5 C21 C5 113.7(5) . . ?
C24 C21 C5 129.2(5) . . ?
N5 C22 C23 116.7(5) . . ?
N5 C22 C10 112.3(5) . . ?
C23 C22 C10 131.0(5) . . ?
N6 C23 C22 119.3(5) . . ?
N6 C23 C15 115.2(5) . . ?
C22 C23 C15 125.4(5) . . ?
N6 C24 C21 120.2(5) . . ?
N6 C24 C20 114.7(5) . . ?
C21 C24 C20 125.1(5) . . ?

loop_
_geom_bond_atom_site_label_1
_geom_bond_atom_site_label_2
_geom_bond_distance
_geom_bond_site_symmetry_2
_geom_bond_publ_flag
Cu1 N10 1.944(5) . ?
Cu1 N5 1.974(4) . ?
Cu1 N1 2.021(4) . ?
Cu1 N2 2.051(4) . ?
Cu1 N7 2.141(5) . ?
N1 C1 1.328(6) . ?
N1 C5 1.371(6) . ?
N2 C10 1.332(6) . ?
N2 C6 1.333(6) . ?
N3 C15 1.339(6) . ?
N3 C11 1.343(6) . ?
N4 C16 1.349(7) . ?
N4 C20 1.351(6) . ?
N5 C21 1.331(6) . ?
N5 C22 1.343(6) . ?
N6 C24 1.327(6) . ?
N6 C23 1.347(6) . ?
N7 N8 1.168(6) . ?
N8 N9 1.166(6) . ?
N10 N11 1.204(6) . ?
N11 N12 1.161(7) . ?
C1 C2 1.395(7) . ?
C1 H1 0.9500 . ?
C2 C3 1.384(8) . ?
C2 H2 0.9500 . ?
C3 C4 1.374(7) . ?
C3 H3 0.9500 . ?
C4 C5 1.385(6) . ?
C4 H4 0.9500 . ?
C5 C21 1.474(7) . ?
C6 C7 1.389(7) . ?
C6 H6 0.9500 . ?
C7 C8 1.379(7) . ?
C7 H7 0.9500 . ?
C8 C9 1.385(7) . ?
C8 H8 0.9500 . ?
C9 C10 1.395(6) . ?
C9 H9 0.9500 . ?
C10 C22 1.483(7) . ?
C11 C12 1.374(8) . ?
C11 H11 0.9500 . ?
C12 C13 1.382(7) . ?
C12 H12 0.9500 . ?
C13 C14 1.384(7) . ?
C13 H13 0.9500 . ?
C14 C15 1.388(7) . ?
C14 H14 0.9500 . ?
C15 C23 1.481(7) . ?
C16 C17 1.389(9) . ?
C16 H16 0.9500 . ?
C17 C18 1.352(8) . ?
C17 H17 0.9500 . ?
C18 C19 1.381(7) . ?
C18 H18 0.9500 . ?
C19 C20 1.373(7) . ?
C19 H19 0.9500 . ?
C20 C24 1.495(7) . ?
C21 C24 1.413(7) . ?
C22 C23 1.420(7) . ?
